data_2311258
loop_
_publ_author_name
'Parsons, Simon'
'Flack, Howard D.'
'Wagner, Trixie'

_publ_section_title
;
 Use of intensity quotients and differences in absolute structure
 refinement.
;
_journal_issue 'Pt 3'
_journal_name_full 'Acta crystallographica Section B, Structural science, crystal engineering and materials'
_journal_page_first 249
_journal_page_last 259
_journal_paper_doi 10.1107/S2052519213010014
_journal_volume 69
_journal_year 2013
_chemical_formula_sum 'C5 H10 N2 O3'
_chemical_formula_weight 146.15
_space_group_crystal_system orthorhombic
_space_group_IT_number 19
_space_group_name_Hall 'P 2ac 2ab'
_space_group_name_H-M_alt 'P 21 21 21'
_atom_sites_solution_hydrogens difmap
_audit_creation_method SHELXL-2012
_cell_angle_alpha 90
_cell_angle_beta 90
_cell_angle_gamma 90
_cell_formula_units_Z 4
_cell_length_a 5.094(2)
_cell_length_b 7.745(2)
_cell_length_c 15.941(2)
_cell_measurement_temperature 100(2)
_cell_volume 628.9(3)
_computing_structure_refinement 'SHELXL-2012 (Sheldrick, 2012)'
_diffrn_ambient_temperature 100(2)
_diffrn_measured_fraction_theta_full 0.999
_diffrn_measured_fraction_theta_max 0.999
_diffrn_radiation_type CuK\a
_diffrn_radiation_wavelength 1.54184
_diffrn_reflns_av_R_equivalents 0.0302
_diffrn_reflns_av_unetI/netI 0.0084
_diffrn_reflns_Laue_measured_fraction_full 0.999
_diffrn_reflns_Laue_measured_fraction_max 0.999
_diffrn_reflns_limit_h_max 6
_diffrn_reflns_limit_h_min -6
_diffrn_reflns_limit_k_max 9
_diffrn_reflns_limit_k_min -9
_diffrn_reflns_limit_l_max 19
_diffrn_reflns_limit_l_min -19
_diffrn_reflns_number 33856
_diffrn_reflns_point_group_measured_fraction_full 0.999
_diffrn_reflns_point_group_measured_fraction_max 0.998
_diffrn_reflns_theta_full 67.684
_diffrn_reflns_theta_max 69.166
_diffrn_reflns_theta_min 5.550
_exptl_absorpt_coefficient_mu 1.090
_exptl_crystal_density_diffrn 1.544
_exptl_crystal_F_000 312
_refine_diff_density_max 0.191
_refine_diff_density_min -0.203
_refine_diff_density_rms 0.059
_refine_ls_abs_structure_details
;
 Flack x determined using 455 quotients [(I+)-(I-)]/[(I+)+(I-)]
 (Parsons and Flack (2004), Acta Cryst. A60, s61).
;
_refine_ls_abs_structure_Flack 0.06(3)
_refine_ls_extinction_method none
_refine_ls_goodness_of_fit_ref 1.143
_refine_ls_hydrogen_treatment refall
_refine_ls_matrix_type full
_refine_ls_number_parameters 131
_refine_ls_number_reflns 1177
_refine_ls_number_restraints 0
_refine_ls_restrained_S_all 1.143
_refine_ls_R_factor_all 0.0244
_refine_ls_R_factor_gt 0.0243
_refine_ls_shift/su_max 0.002
_refine_ls_shift/su_mean 0.000
_refine_ls_structure_factor_coef Fsqd
_refine_ls_weighting_details
;
 w=1/[\s^2^(Fo^2^)+(0.0413P)^2^+0.1141P]
 where P=(Fo^2^+2Fc^2^)/3
;
_refine_ls_weighting_scheme calc
_refine_ls_wR_factor_gt 0.0636
_refine_ls_wR_factor_ref 0.0636
_reflns_Friedel_coverage 0.631
_reflns_Friedel_fraction_full 1.000
_reflns_Friedel_fraction_max 0.998
_reflns_number_gt 1175
_reflns_number_total 1177
_reflns_threshold_expression 'I > 2\s(I)'
_cod_data_source_file glutamine_B.cif
_cod_data_source_block glutamine_B
_cod_database_code 2311258
_shelx_space_group_comment
;
The symmetry employed for this shelxl refinement is uniquely defined
by the following loop, which should always be used as a source of
symmetry information in preference to the above space-group names.
They are only intended as comments.
;
_shelxl_version_number 2012-9

loop_
_space_group_symop_operation_xyz
'x, y, z'
'-x+1/2, -y, z+1/2'
'-x, y+1/2, -z+1/2'
'x+1/2, -y+1/2, -z'

loop_
_atom_site_label
_atom_site_type_symbol
_atom_site_fract_x
_atom_site_fract_y
_atom_site_fract_z
_atom_site_U_iso_or_equiv
_atom_site_adp_type
_atom_site_occupancy
_atom_site_site_symmetry_order
_atom_site_calc_flag
C1 C 0.1185(3) 0.5800(2) 0.33988(9) 0.0103(3) Uani 1 1 d
H1 H -0.007(4) 0.491(3) 0.3559(10) 0.005(4) Uiso 1 1 d
C2 C 0.0230(3) 0.66112(19) 0.25713(10) 0.0109(3) Uani 1 1 d
O3 O 0.1822(2) 0.68255(15) 0.19924(7) 0.0166(3) Uani 1 1 d
O4 O -0.2167(2) 0.70565(15) 0.25796(7) 0.0131(3) Uani 1 1 d
H5A H 0.354(4) 0.396(3) 0.2979(13) 0.020(5) Uiso 1 1 d
H5B H 0.455(4) 0.476(3) 0.3742(14) 0.011(4) Uiso 1 1 d
H5C H 0.500(5) 0.563(3) 0.2965(13) 0.021(5) Uiso 1 1 d
N5 N 0.3807(3) 0.49671(18) 0.32732(8) 0.0108(3) Uani 1 1 d
C6 C 0.1308(3) 0.7176(2) 0.40891(9) 0.0109(3) Uani 1 1 d
H6A H 0.199(4) 0.667(2) 0.4618(11) 0.010(5) Uiso 1 1 d
H6B H -0.048(4) 0.759(3) 0.4171(12) 0.014(5) Uiso 1 1 d
C7 C 0.3033(3) 0.87082(19) 0.38642(9) 0.0120(3) Uani 1 1 d
H7A H 0.237(5) 0.924(3) 0.3325(13) 0.023(5) Uiso 1 1 d
H7B H 0.493(5) 0.834(3) 0.3790(13) 0.020(5) Uiso 1 1 d
C8 C 0.2961(3) 1.01227(19) 0.45191(9) 0.0108(3) Uani 1 1 d
O9 O 0.1269(2) 1.01435(14) 0.50811(7) 0.0149(3) Uani 1 1 d
H10A H 0.479(4) 1.223(3) 0.4777(12) 0.017(5) Uiso 1 1 d
H10B H 0.588(5) 1.134(3) 0.4046(15) 0.024(6) Uiso 1 1 d
N10 N 0.4802(3) 1.13319(18) 0.44458(9) 0.0140(3) Uani 1 1 d

loop_
_atom_site_aniso_label
_atom_site_aniso_U_11
_atom_site_aniso_U_22
_atom_site_aniso_U_33
_atom_site_aniso_U_23
_atom_site_aniso_U_13
_atom_site_aniso_U_12
C1 0.0100(7) 0.0100(7) 0.0108(7) -0.0009(6) 0.0008(6) -0.0010(6)
C2 0.0130(7) 0.0077(7) 0.0119(7) -0.0017(6) -0.0010(6) -0.0018(6)
O3 0.0154(6) 0.0224(6) 0.0122(5) 0.0032(4) 0.0024(5) 0.0025(5)
O4 0.0106(5) 0.0129(5) 0.0158(5) 0.0028(4) -0.0008(4) 0.0011(4)
N5 0.0114(6) 0.0110(6) 0.0099(6) -0.0002(5) -0.0013(5) 0.0004(5)
C6 0.0120(8) 0.0105(7) 0.0103(7) -0.0020(6) 0.0004(6) -0.0011(6)
C7 0.0135(7) 0.0112(7) 0.0113(7) -0.0002(6) 0.0019(6) -0.0006(6)
C8 0.0122(7) 0.0101(7) 0.0100(6) 0.0017(6) -0.0013(6) 0.0019(6)
O9 0.0162(6) 0.0141(5) 0.0144(5) -0.0016(4) 0.0051(4) 0.0001(4)
N10 0.0156(7) 0.0119(7) 0.0145(6) -0.0017(6) 0.0034(6) -0.0028(5)

loop_
_atom_type_symbol
_atom_type_description
_atom_type_scat_dispersion_real
_atom_type_scat_dispersion_imag
_atom_type_scat_source
C C 0.0181 0.0091 'International Tables Vol C Tables 4.2.6.8 and 6.1.1.4'
H H 0.0000 0.0000 'International Tables Vol C Tables 4.2.6.8 and 6.1.1.4'
N N 0.0311 0.0180 'International Tables Vol C Tables 4.2.6.8 and 6.1.1.4'
O O 0.0492 0.0322 'International Tables Vol C Tables 4.2.6.8 and 6.1.1.4'

loop_
_geom_angle_atom_site_label_1
_geom_angle_atom_site_label_2
_geom_angle_atom_site_label_3
_geom_angle
N5 C1 C6 111.06(13)
N5 C1 C2 110.06(12)
C6 C1 C2 110.14(13)
O3 C2 O4 126.92(15)
O3 C2 C1 119.07(14)
O4 C2 C1 113.94(13)
C7 C6 C1 113.39(12)
C8 C7 C6 112.86(12)
O9 C8 N10 122.87(14)
O9 C8 C7 121.55(14)
N10 C8 C7 115.57(13)

loop_
_geom_bond_atom_site_label_1
_geom_bond_atom_site_label_2
_geom_bond_distance
C1 N5 1.497(2)
C1 C6 1.533(2)
C1 C2 1.540(2)
C2 O3 1.239(2)
C2 O4 1.269(2)
C6 C7 1.520(2)
C7 C8 1.514(2)
C8 O9 1.2431(19)
C8 N10 1.330(2)
